data_7132953
loop_
_publ_author_name
'Liu, Zhaosheng'
'Ji, Xiaochen'
'Duan, Lilan'
'Deng, Guo-Jun'
'Huang, Huawen'

_publ_section_title
;
 Accessing pyrrolo[1,2-<i>a</i>]indole derivatives <i>via</i>
 visible-light-induced dearomatizative cyclization of indoles.
;
_journal_issue 37
_journal_name_full 'Chemical communications (Cambridge, England)'
_journal_page_first 4902
_journal_page_last 4905
_journal_paper_doi 10.1039/d4cc01215a
_journal_volume 60
_journal_year 2024
_chemical_formula_moiety 'C13 H15 N O2'
_chemical_formula_sum 'C13 H15 N O2'
_chemical_formula_weight 217.26
_space_group_crystal_system monoclinic
_space_group_IT_number 14
_space_group_name_Hall '-P 2ybc'
_space_group_name_H-M_alt 'P 1 21/c 1'
_atom_sites_solution_hydrogens geom
_atom_sites_solution_primary dual
_audit_creation_date 2021-06-08
_audit_creation_method
;
Olex2 1.3-alpha
(compiled 2020.09.11 svn.r3730fd0d for OlexSys, GUI svn.r6159)
;
_audit_update_record
;
2024-03-09 deposited with the CCDC.	2024-04-10 downloaded from the CCDC.
;
_cell_angle_alpha 90
_cell_angle_beta 111.936(10)
_cell_angle_gamma 90
_cell_formula_units_Z 8
_cell_length_a 19.4445(16)
_cell_length_b 8.0850(5)
_cell_length_c 15.4094(13)
_cell_measurement_reflns_used 3931
_cell_measurement_temperature 149.99(10)
_cell_measurement_theta_max 28.3420
_cell_measurement_theta_min 2.6240
_cell_volume 2247.1(3)
_computing_cell_refinement 'CrysAlisPro 1.171.38.43f (Rigaku OD, 2015)'
_computing_data_collection 'CrysAlisPro 1.171.38.43f (Rigaku OD, 2015)'
_computing_data_reduction 'CrysAlisPro 1.171.38.43f (Rigaku OD, 2015)'
_computing_molecular_graphics 'Olex2 1.3-alpha (Dolomanov et al., 2009)'
_computing_publication_material 'Olex2 1.3-alpha (Dolomanov et al., 2009)'
_computing_structure_refinement 'SHELXL 2018/3 (Sheldrick, 2015)'
_computing_structure_solution 'SHELXT 2018/2 (Sheldrick, 2018)'
_diffrn_ambient_environment N~2~
_diffrn_ambient_temperature 149.99(10)
_diffrn_detector 'CCD plate'
_diffrn_detector_area_resol_mean 5.2684
_diffrn_detector_type AtlasS2
_diffrn_measured_fraction_theta_full 0.998
_diffrn_measured_fraction_theta_max 0.998
_diffrn_measurement_details
;
List of Runs (angles in degrees, time in seconds):

  # Type    Start    End  Width  t~exp~   \w     \q     \k     \f   Frames
#--------------------------------------------------------------------------
  1  \w    -14.00  21.00   1.00    2.50    --   11.90 -38.00  60.00   35
  2  \w    -17.00  24.00   1.00    2.50    --  -11.27 -99.00  60.00   41
  3  \w    -21.00  79.00   1.00    2.50    --   11.90  19.00 -60.00  100
  4  \w     -9.00  28.00   1.00    2.50    --   11.90 -57.00 -90.00   37
;
_diffrn_measurement_device 'four-circle diffractometer'
_diffrn_measurement_device_type 'SuperNova, Dual, Cu at zero, AtlasS2'
_diffrn_measurement_method '\w scans'
_diffrn_orient_matrix_type 'CrysAlisPro convention (1999,Acta A55,543-557)'
_diffrn_orient_matrix_UB_11 0.0162688000
_diffrn_orient_matrix_UB_12 -0.0787061000
_diffrn_orient_matrix_UB_13 0.0146824000
_diffrn_orient_matrix_UB_21 -0.0344886000
_diffrn_orient_matrix_UB_22 -0.0384523000
_diffrn_orient_matrix_UB_23 -0.0253384000
_diffrn_orient_matrix_UB_31 0.0096186000
_diffrn_orient_matrix_UB_32 -0.0045264000
_diffrn_orient_matrix_UB_33 -0.0400485000
_diffrn_radiation_monochromator mirror
_diffrn_radiation_probe x-ray
_diffrn_radiation_type 'Mo K\a'
_diffrn_radiation_wavelength 0.71073
_diffrn_reflns_av_R_equivalents 0.0447
_diffrn_reflns_av_unetI/netI 0.0615
_diffrn_reflns_Laue_measured_fraction_full 0.998
_diffrn_reflns_Laue_measured_fraction_max 0.998
_diffrn_reflns_limit_h_max 23
_diffrn_reflns_limit_h_min -22
_diffrn_reflns_limit_k_max 7
_diffrn_reflns_limit_k_min -9
_diffrn_reflns_limit_l_max 18
_diffrn_reflns_limit_l_min -17
_diffrn_reflns_number 10183
_diffrn_reflns_point_group_measured_fraction_full 0.998
_diffrn_reflns_point_group_measured_fraction_max 0.998
_diffrn_reflns_theta_full 25.000
_diffrn_reflns_theta_max 25.000
_diffrn_reflns_theta_min 2.258
_diffrn_source 'micro-focus sealed X-ray tube'
_diffrn_source_type 'SuperNova (Mo) X-ray Source'
_exptl_absorpt_coefficient_mu 0.087
_exptl_absorpt_correction_T_max 1.00000
_exptl_absorpt_correction_T_min 0.56525
_exptl_absorpt_correction_type multi-scan
_exptl_absorpt_process_details
;
CrysAlisPro 1.171.38.43f (Rigaku Oxford Diffraction, 2015)
Empirical absorption correction using spherical harmonics,
 implemented in SCALE3 ABSPACK scaling algorithm.
;
_exptl_crystal_colour colourless
_exptl_crystal_colour_primary colourless
_exptl_crystal_density_diffrn 1.284
_exptl_crystal_description block
_exptl_crystal_F_000 928
_exptl_crystal_size_max 0.14
_exptl_crystal_size_mid 0.13
_exptl_crystal_size_min 0.12
_refine_diff_density_max 0.416
_refine_diff_density_min -0.303
_refine_diff_density_rms 0.084
_refine_ls_extinction_coef 0.010(2)
_refine_ls_extinction_expression Fc^*^=kFc[1+0.001xFc^2^\l^3^/sin(2\q)]^-1/4^
_refine_ls_extinction_method 'SHELXL-2018/3 (Sheldrick 2018)'
_refine_ls_goodness_of_fit_ref 1.082
_refine_ls_hydrogen_treatment constr
_refine_ls_matrix_type full
_refine_ls_number_parameters 296
_refine_ls_number_reflns 3955
_refine_ls_number_restraints 0
_refine_ls_restrained_S_all 1.082
_refine_ls_R_factor_all 0.0916
_refine_ls_R_factor_gt 0.0753
_refine_ls_shift/su_max 0.000
_refine_ls_shift/su_mean 0.000
_refine_ls_structure_factor_coef Fsqd
_refine_ls_weighting_details 'w=1/[\s^2^(Fo^2^)+(0.1114P)^2^+4.0510P] where P=(Fo^2^+2Fc^2^)/3'
_refine_ls_weighting_scheme calc
_refine_ls_wR_factor_gt 0.2228
_refine_ls_wR_factor_ref 0.2340
_reflns_Friedel_coverage 0.000
_reflns_number_gt 3149
_reflns_number_total 3955
_reflns_threshold_expression 'I > 2\s(I)'
_cod_data_source_file d4cc01215a2.cif
_cod_data_source_block 7726
_cod_depositor_comments 'Adding full bibliography for 7132952--7132953.cif.'
_cod_database_code 7132953
_shelx_shelxl_version_number 2018/3
_shelx_space_group_comment
;
The symmetry employed for this shelxl refinement is uniquely defined
by the following loop, which should always be used as a source of
symmetry information in preference to the above space-group names.
They are only intended as comments.
;
_reflns_odcompleteness_completeness 99.92
_reflns_odcompleteness_iscentric 1
_reflns_odcompleteness_theta 26.32
_olex2_refinement_description
;
1. Fixed Uiso
 At 1.2 times of:
  All C(H) groups, All C(H,H) groups
 At 1.5 times of:
  All C(H,H,H) groups, All O(H) groups
2.a Ternary CH refined with riding coordinates:
 C8(H8), C11(H11), C20(H20), C23(H23)
2.b Secondary CH2 refined with riding coordinates:
 C9(H9A,H9B), C22(H22A,H22B)
2.c Aromatic/amide H refined with riding coordinates:
 C2(H2A), C3(H3), C4(H4), C5(H5), C15(H15), C16(H16), C17(H17), C18(H18)
2.d Idealised Me refined as rotating group:
 C12(H12A,H12B,H12C), C13(H13A,H13B,H13C), C00L(H00A,H00B,H00C), C24(H24A,H24B,
 H24C)
2.e Idealised tetrahedral OH refined as rotating group:
 O2(H2), O3(H3A)
;
_olex2_date_sample_data_collection 2021-06-07
_olex2_submission_special_instructions 'No special instructions were received'
_oxdiff_exptl_absorpt_empirical_details
;
Empirical correction (ABSPACK) includes:
- Absorption correction using spherical harmonics
- Frame scaling
;
_oxdiff_exptl_absorpt_empirical_full_max 1.362
_oxdiff_exptl_absorpt_empirical_full_min 0.515

loop_
_space_group_symop_operation_xyz
'x, y, z'
'-x, y+1/2, -z+1/2'
'-x, -y, -z'
'x, -y-1/2, z-1/2'

loop_
_atom_site_label
_atom_site_type_symbol
_atom_site_fract_x
_atom_site_fract_y
_atom_site_fract_z
_atom_site_U_iso_or_equiv
_atom_site_adp_type
_atom_site_occupancy
_atom_site_site_symmetry_order
_atom_site_calc_flag
_atom_site_refinement_flags_posn
_atom_site_refinement_flags_adp
_atom_site_refinement_flags_occupancy
_atom_site_disorder_assembly
_atom_site_disorder_group
O1 O 0.52526(15) 0.1914(4) 0.57454(18) 0.0358(7) Uani 1 1 d . . . . .
O2 O 0.37997(14) -0.0368(4) 0.26565(17) 0.0311(7) Uani 1 1 d . . . . .
H2 H 0.402970 -0.084110 0.315089 0.047 Uiso 1 1 calc R U . . .
N1 N 0.43496(16) 0.2385(4) 0.4311(2) 0.0233(7) Uani 1 1 d . . . . .
C1 C 0.3224(2) 0.1172(5) 0.3562(2) 0.0268(8) Uani 1 1 d . . . . .
C2 C 0.2556(2) 0.0463(5) 0.3502(3) 0.0312(9) Uani 1 1 d . . . . .
H2A H 0.223664 0.000368 0.294367 0.037 Uiso 1 1 calc R U . . .
C3 C 0.2376(2) 0.0453(5) 0.4292(3) 0.0326(9) Uani 1 1 d . . . . .
H3 H 0.193129 -0.001888 0.426021 0.039 Uiso 1 1 calc R U . . .
C4 C 0.2849(2) 0.1135(5) 0.5128(3) 0.0305(9) Uani 1 1 d . . . . .
H4 H 0.271317 0.111893 0.564640 0.037 Uiso 1 1 calc R U . . .
C5 C 0.3520(2) 0.1842(5) 0.5205(3) 0.0273(8) Uani 1 1 d . . . . .
H5 H 0.383704 0.230718 0.576328 0.033 Uiso 1 1 calc R U . . .
C6 C 0.36964(19) 0.1823(5) 0.4414(2) 0.0236(8) Uani 1 1 d . . . . .
C7 C 0.5061(2) 0.2148(5) 0.4901(3) 0.0259(8) Uani 1 1 d . . . . .
C8 C 0.5552(2) 0.2257(5) 0.4336(3) 0.0306(9) Uani 1 1 d . . . . .
H8 H 0.590451 0.133375 0.450582 0.037 Uiso 1 1 calc R U . . .
C9 C 0.5011(2) 0.2042(5) 0.3319(3) 0.0321(9) Uani 1 1 d . . . . .
H9A H 0.502114 0.091183 0.311353 0.039 Uiso 1 1 calc R U . . .
H9B H 0.514227 0.277637 0.290807 0.039 Uiso 1 1 calc R U . . .
C10 C 0.4237(2) 0.2473(5) 0.3309(2) 0.0254(8) Uani 1 1 d . . . . .
C11 C 0.3586(2) 0.1233(5) 0.2846(2) 0.0270(9) Uani 1 1 d . . . . .
H11 H 0.323784 0.171408 0.226467 0.032 Uiso 1 1 calc R U . . .
C12 C 0.3981(2) 0.4223(5) 0.2952(3) 0.0343(9) Uani 1 1 d . . . . .
H12A H 0.435940 0.500328 0.328597 0.051 Uiso 1 1 calc R U . . .
H12B H 0.353331 0.447681 0.305058 0.051 Uiso 1 1 calc R U . . .
H12C H 0.388965 0.428444 0.229614 0.051 Uiso 1 1 calc R U . . .
C13 C 0.5980(3) 0.3889(6) 0.4529(3) 0.0452(12) Uani 1 1 d . . . . .
H13A H 0.629176 0.395112 0.517954 0.068 Uiso 1 1 calc R U . . .
H13B H 0.563598 0.479569 0.437099 0.068 Uiso 1 1 calc R U . . .
H13C H 0.627993 0.394609 0.415671 0.068 Uiso 1 1 calc R U . . .
O3 O 0.18568(13) 0.3710(3) 0.60319(17) 0.0273(6) Uani 1 1 d . . . . .
H3A H 0.144298 0.380893 0.605106 0.041 Uiso 1 1 calc R U . . .
O4 O -0.04273(13) 0.6337(3) 0.40083(18) 0.0291(7) Uani 1 1 d . . . . .
N2 N 0.08162(15) 0.6037(4) 0.43607(19) 0.0204(7) Uani 1 1 d . . . . .
C00C C 0.01054(19) 0.5528(5) 0.4000(2) 0.0224(8) Uani 1 1 d . . . . .
C00L C 0.1764(2) 0.5311(5) 0.3720(3) 0.0332(9) Uani 1 1 d . . . . .
H00A H 0.140603 0.539719 0.309240 0.050 Uiso 1 1 calc R U . . .
H00B H 0.213127 0.450178 0.374031 0.050 Uiso 1 1 calc R U . . .
H00C H 0.199910 0.636380 0.391592 0.050 Uiso 1 1 calc R U . . .
C14 C 0.11388(18) 0.7234(4) 0.5062(2) 0.0201(7) Uani 1 1 d . . . . .
C15 C 0.08527(19) 0.8751(4) 0.5169(2) 0.0226(8) Uani 1 1 d . . . . .
H15 H 0.039806 0.912438 0.474818 0.027 Uiso 1 1 calc R U . . .
C16 C 0.1281(2) 0.9697(5) 0.5942(3) 0.0277(8) Uani 1 1 d . . . . .
H16 H 0.110588 1.071709 0.604992 0.033 Uiso 1 1 calc R U . . .
C17 C 0.1965(2) 0.9127(5) 0.6550(3) 0.0292(9) Uani 1 1 d . . . . .
H17 H 0.224263 0.978326 0.705452 0.035 Uiso 1 1 calc R U . . .
C18 C 0.2245(2) 0.7608(5) 0.6427(3) 0.0267(8) Uani 1 1 d . . . . .
H18 H 0.270466 0.724646 0.684058 0.032 Uiso 1 1 calc R U . . .
C19 C 0.18248(19) 0.6637(5) 0.5671(2) 0.0227(8) Uani 1 1 d . . . . .
C20 C 0.19460(19) 0.4879(4) 0.5404(2) 0.0236(8) Uani 1 1 d . . . . .
H20 H 0.244924 0.478656 0.540617 0.028 Uiso 1 1 calc R U . . .
C21 C 0.13779(19) 0.4788(5) 0.4371(2) 0.0243(8) Uani 1 1 d . . . . .
C22 C 0.0895(2) 0.3227(5) 0.4034(3) 0.0295(9) Uani 1 1 d . . . . .
H22A H 0.104152 0.262127 0.358760 0.035 Uiso 1 1 calc R U . . .
H22B H 0.094866 0.250676 0.455881 0.035 Uiso 1 1 calc R U . . .
C23 C 0.0091(2) 0.3826(5) 0.3573(3) 0.0282(9) Uani 1 1 d . . . . .
H23 H -0.023380 0.309525 0.375603 0.034 Uiso 1 1 calc R U . . .
C24 C -0.0208(3) 0.3978(6) 0.2508(3) 0.0421(11) Uani 1 1 d . . . . .
H24A H -0.069772 0.444147 0.229203 0.063 Uiso 1 1 calc R U . . .
H24B H -0.022524 0.290324 0.223590 0.063 Uiso 1 1 calc R U . . .
H24C H 0.011185 0.468570 0.232636 0.063 Uiso 1 1 calc R U . . .

loop_
_atom_site_aniso_label
_atom_site_aniso_U_11
_atom_site_aniso_U_22
_atom_site_aniso_U_33
_atom_site_aniso_U_23
_atom_site_aniso_U_13
_atom_site_aniso_U_12
O1 0.0339(15) 0.0390(18) 0.0294(15) 0.0018(12) 0.0058(12) 0.0004(13)
O2 0.0312(14) 0.0318(16) 0.0283(14) -0.0078(11) 0.0089(11) -0.0028(12)
N1 0.0237(15) 0.0215(16) 0.0254(16) -0.0015(12) 0.0098(12) -0.0017(13)
C1 0.0253(18) 0.025(2) 0.0281(19) 0.0006(15) 0.0079(15) 0.0043(16)
C2 0.0240(18) 0.025(2) 0.042(2) -0.0015(17) 0.0105(16) -0.0007(17)
C3 0.0281(19) 0.021(2) 0.055(3) 0.0038(18) 0.0228(18) -0.0009(17)
C4 0.035(2) 0.024(2) 0.039(2) 0.0051(17) 0.0226(18) 0.0069(17)
C5 0.035(2) 0.020(2) 0.030(2) 0.0010(15) 0.0158(16) 0.0029(17)
C6 0.0230(17) 0.0190(19) 0.0296(19) 0.0019(15) 0.0107(15) 0.0002(15)
C7 0.0284(19) 0.018(2) 0.028(2) -0.0039(15) 0.0076(15) -0.0028(16)
C8 0.0254(19) 0.026(2) 0.041(2) -0.0036(17) 0.0126(17) 0.0013(17)
C9 0.031(2) 0.034(2) 0.037(2) -0.0046(17) 0.0190(17) -0.0040(18)
C10 0.0268(18) 0.025(2) 0.0251(18) -0.0004(15) 0.0111(15) -0.0025(16)
C11 0.0251(18) 0.030(2) 0.0239(18) -0.0013(15) 0.0065(15) -0.0008(17)
C12 0.041(2) 0.031(2) 0.032(2) 0.0032(17) 0.0146(17) -0.0003(19)
C13 0.042(2) 0.042(3) 0.058(3) -0.014(2) 0.026(2) -0.018(2)
O3 0.0245(13) 0.0219(15) 0.0355(14) 0.0093(11) 0.0113(11) 0.0025(11)
O4 0.0231(13) 0.0259(15) 0.0390(15) -0.0012(11) 0.0125(11) 0.0026(12)
N2 0.0236(15) 0.0144(16) 0.0226(15) 0.0006(11) 0.0080(12) 0.0028(12)
C00C 0.0254(18) 0.022(2) 0.0210(17) 0.0024(14) 0.0099(14) -0.0022(16)
C00L 0.037(2) 0.030(2) 0.039(2) 0.0032(17) 0.0211(18) 0.0076(18)
C14 0.0233(17) 0.0156(18) 0.0235(17) -0.0004(13) 0.0112(14) -0.0036(15)
C15 0.0246(17) 0.0147(18) 0.0298(19) 0.0006(14) 0.0116(15) -0.0013(15)
C16 0.035(2) 0.0173(19) 0.036(2) -0.0016(15) 0.0198(17) -0.0023(16)
C17 0.033(2) 0.028(2) 0.0266(19) -0.0042(16) 0.0119(16) -0.0110(18)
C18 0.0230(18) 0.026(2) 0.030(2) 0.0030(16) 0.0080(15) -0.0034(16)
C19 0.0228(17) 0.0196(19) 0.0276(19) 0.0043(14) 0.0116(14) -0.0025(15)
C20 0.0235(17) 0.0147(18) 0.035(2) 0.0050(15) 0.0133(15) 0.0016(15)
C21 0.0262(18) 0.0179(19) 0.0314(19) 0.0025(15) 0.0136(15) 0.0074(15)
C22 0.039(2) 0.0170(19) 0.033(2) -0.0014(16) 0.0135(17) 0.0029(17)
C23 0.033(2) 0.020(2) 0.031(2) -0.0025(15) 0.0110(16) -0.0035(17)
C24 0.050(3) 0.033(3) 0.034(2) -0.0092(18) 0.0052(19) 0.005(2)

loop_
_atom_type_symbol
_atom_type_description
_atom_type_scat_dispersion_real
_atom_type_scat_dispersion_imag
_atom_type_scat_source
C C 0.0033 0.0016 'International Tables Vol C Tables 4.2.6.8 and 6.1.1.4'
H H 0.0000 0.0000 'International Tables Vol C Tables 4.2.6.8 and 6.1.1.4'
N N 0.0061 0.0033 'International Tables Vol C Tables 4.2.6.8 and 6.1.1.4'
O O 0.0106 0.0060 'International Tables Vol C Tables 4.2.6.8 and 6.1.1.4'

loop_
_geom_angle_atom_site_label_1
_geom_angle_atom_site_label_2
_geom_angle_atom_site_label_3
_geom_angle
_geom_angle_site_symmetry_1
_geom_angle_site_symmetry_3
_geom_angle_publ_flag
C11 O2 H2 109.5 . . ?
C6 N1 C10 110.1(3) . . ?
C7 N1 C6 127.9(3) . . ?
C7 N1 C10 115.0(3) . . ?
C2 C1 C6 119.2(3) . . ?
C2 C1 C11 130.0(3) . . ?
C6 C1 C11 110.5(3) . . ?
C1 C2 H2A 120.7 . . ?
C3 C2 C1 118.7(4) . . ?
C3 C2 H2A 120.7 . . ?
C2 C3 H3 119.4 . . ?
C2 C3 C4 121.1(3) . . ?
C4 C3 H3 119.4 . . ?
C3 C4 H4 119.4 . . ?
C3 C4 C5 121.2(3) . . ?
C5 C4 H4 119.4 . . ?
C4 C5 H5 121.5 . . ?
C6 C5 C4 117.0(4) . . ?
C6 C5 H5 121.5 . . ?
C1 C6 N1 108.6(3) . . ?
C5 C6 N1 128.6(3) . . ?
C5 C6 C1 122.7(3) . . ?
O1 C7 N1 124.2(3) . . ?
O1 C7 C8 127.7(3) . . ?
N1 C7 C8 108.1(3) . . ?
C7 C8 H8 109.3 . . ?
C7 C8 C9 103.9(3) . . ?
C7 C8 C13 110.6(3) . . ?
C9 C8 H8 109.3 . . ?
C13 C8 H8 109.3 . . ?
C13 C8 C9 114.3(4) . . ?
C8 C9 H9A 110.5 . . ?
C8 C9 H9B 110.5 . . ?
C8 C9 C10 106.3(3) . . ?
H9A C9 H9B 108.7 . . ?
C10 C9 H9A 110.5 . . ?
C10 C9 H9B 110.5 . . ?
N1 C10 C9 102.4(3) . . ?
N1 C10 C11 103.0(3) . . ?
N1 C10 C12 108.7(3) . . ?
C9 C10 C11 118.8(3) . . ?
C12 C10 C9 113.5(3) . . ?
C12 C10 C11 109.2(3) . . ?
O2 C11 C1 111.8(3) . . ?
O2 C11 C10 115.4(3) . . ?
O2 C11 H11 109.1 . . ?
C1 C11 C10 101.9(3) . . ?
C1 C11 H11 109.1 . . ?
C10 C11 H11 109.1 . . ?
C10 C12 H12A 109.5 . . ?
C10 C12 H12B 109.5 . . ?
C10 C12 H12C 109.5 . . ?
H12A C12 H12B 109.5 . . ?
H12A C12 H12C 109.5 . . ?
H12B C12 H12C 109.5 . . ?
C8 C13 H13A 109.5 . . ?
C8 C13 H13B 109.5 . . ?
C8 C13 H13C 109.5 . . ?
H13A C13 H13B 109.5 . . ?
H13A C13 H13C 109.5 . . ?
H13B C13 H13C 109.5 . . ?
C20 O3 H3A 109.5 . . ?
C00C N2 C14 128.3(3) . . ?
C00C N2 C21 115.7(3) . . ?
C14 N2 C21 110.1(3) . . ?
O4 C00C N2 124.8(3) . . ?
O4 C00C C23 127.3(3) . . ?
N2 C00C C23 107.8(3) . . ?
H00A C00L H00B 109.5 . . ?
H00A C00L H00C 109.5 . . ?
H00B C00L H00C 109.5 . . ?
C21 C00L H00A 109.5 . . ?
C21 C00L H00B 109.5 . . ?
C21 C00L H00C 109.5 . . ?
C15 C14 N2 128.1(3) . . ?
C15 C14 C19 123.4(3) . . ?
C19 C14 N2 108.5(3) . . ?
C14 C15 H15 121.6 . . ?
C14 C15 C16 116.7(3) . . ?
C16 C15 H15 121.6 . . ?
C15 C16 H16 119.7 . . ?
C17 C16 C15 120.5(4) . . ?
C17 C16 H16 119.7 . . ?
C16 C17 H17 119.0 . . ?
C18 C17 C16 122.0(4) . . ?
C18 C17 H17 119.0 . . ?
C17 C18 H18 120.7 . . ?
C17 C18 C19 118.5(3) . . ?
C19 C18 H18 120.7 . . ?
C14 C19 C20 110.2(3) . . ?
C18 C19 C14 118.9(3) . . ?
C18 C19 C20 130.7(3) . . ?
O3 C20 C19 111.7(3) . . ?
O3 C20 H20 109.0 . . ?
O3 C20 C21 116.5(3) . . ?
C19 C20 H20 109.0 . . ?
C19 C20 C21 101.4(3) . . ?
C21 C20 H20 109.0 . . ?
N2 C21 C00L 110.3(3) . . ?
N2 C21 C20 102.5(3) . . ?
N2 C21 C22 101.6(3) . . ?
C00L C21 C20 108.9(3) . . ?
C00L C21 C22 113.2(3) . . ?
C22 C21 C20 119.4(3) . . ?
C21 C22 H22A 110.4 . . ?
C21 C22 H22B 110.4 . . ?
H22A C22 H22B 108.6 . . ?
C23 C22 C21 106.5(3) . . ?
C23 C22 H22A 110.4 . . ?
C23 C22 H22B 110.4 . . ?
C00C C23 C22 103.5(3) . . ?
C00C C23 H23 109.3 . . ?
C00C C23 C24 109.3(3) . . ?
C22 C23 H23 109.3 . . ?
C24 C23 C22 115.8(3) . . ?
C24 C23 H23 109.3 . . ?
C23 C24 H24A 109.5 . . ?
C23 C24 H24B 109.5 . . ?
C23 C24 H24C 109.5 . . ?
H24A C24 H24B 109.5 . . ?
H24A C24 H24C 109.5 . . ?
H24B C24 H24C 109.5 . . ?

loop_
_geom_bond_atom_site_label_1
_geom_bond_atom_site_label_2
_geom_bond_distance
_geom_bond_site_symmetry_2
_geom_bond_publ_flag
O1 C7 1.228(4) . ?
O2 H2 0.8200 . ?
O2 C11 1.422(5) . ?
N1 C6 1.413(4) . ?
N1 C7 1.356(5) . ?
N1 C10 1.478(5) . ?
C1 C2 1.391(5) . ?
C1 C6 1.394(5) . ?
C1 C11 1.515(5) . ?
C2 H2A 0.9300 . ?
C2 C3 1.386(6) . ?
C3 H3 0.9300 . ?
C3 C4 1.387(6) . ?
C4 H4 0.9300 . ?
C4 C5 1.389(5) . ?
C5 H5 0.9300 . ?
C5 C6 1.385(5) . ?
C7 C8 1.515(5) . ?
C8 H8 0.9800 . ?
C8 C9 1.537(5) . ?
C8 C13 1.529(6) . ?
C9 H9A 0.9700 . ?
C9 H9B 0.9700 . ?
C9 C10 1.538(5) . ?
C10 C11 1.562(5) . ?
C10 C12 1.532(6) . ?
C11 H11 0.9800 . ?
C12 H12A 0.9600 . ?
C12 H12B 0.9600 . ?
C12 H12C 0.9600 . ?
C13 H13A 0.9600 . ?
C13 H13B 0.9600 . ?
C13 H13C 0.9600 . ?
O3 H3A 0.8200 . ?
O3 C20 1.409(4) . ?
O4 C00C 1.229(4) . ?
N2 C00C 1.347(4) . ?
N2 C14 1.411(4) . ?
N2 C21 1.484(4) . ?
C00C C23 1.521(5) . ?
C00L H00A 0.9600 . ?
C00L H00B 0.9600 . ?
C00L H00C 0.9600 . ?
C00L C21 1.520(5) . ?
C14 C15 1.382(5) . ?
C14 C19 1.399(5) . ?
C15 H15 0.9300 . ?
C15 C16 1.399(5) . ?
C16 H16 0.9300 . ?
C16 C17 1.389(6) . ?
C17 H17 0.9300 . ?
C17 C18 1.385(6) . ?
C18 H18 0.9300 . ?
C18 C19 1.389(5) . ?
C19 C20 1.523(5) . ?
C20 H20 0.9800 . ?
C20 C21 1.564(5) . ?
C21 C22 1.542(5) . ?
C22 H22A 0.9700 . ?
C22 H22B 0.9700 . ?
C22 C23 1.535(5) . ?
C23 H23 0.9800 . ?
C23 C24 1.527(6) . ?
C24 H24A 0.9600 . ?
C24 H24B 0.9600 . ?
C24 H24C 0.9600 . ?

loop_
_geom_torsion_atom_site_label_1
_geom_torsion_atom_site_label_2
_geom_torsion_atom_site_label_3
_geom_torsion_atom_site_label_4
_geom_torsion
_geom_torsion_site_symmetry_1
_geom_torsion_site_symmetry_2
_geom_torsion_site_symmetry_3
_geom_torsion_site_symmetry_4
_geom_torsion_publ_flag
O1 C7 C8 C9 163.8(4) . . . . ?
O1 C7 C8 C13 -73.1(5) . . . . ?
N1 C7 C8 C9 -17.2(4) . . . . ?
N1 C7 C8 C13 105.9(4) . . . . ?
N1 C10 C11 O2 -98.8(3) . . . . ?
N1 C10 C11 C1 22.6(4) . . . . ?
C1 C2 C3 C4 0.0(6) . . . . ?
C2 C1 C6 N1 176.9(3) . . . . ?
C2 C1 C6 C5 -2.1(6) . . . . ?
C2 C1 C11 O2 -66.0(5) . . . . ?
C2 C1 C11 C10 170.2(4) . . . . ?
C2 C3 C4 C5 -0.4(6) . . . . ?
C3 C4 C5 C6 -0.4(6) . . . . ?
C4 C5 C6 N1 -177.0(4) . . . . ?
C4 C5 C6 C1 1.7(6) . . . . ?
C6 N1 C7 O1 -26.4(6) . . . . ?
C6 N1 C7 C8 154.7(3) . . . . ?
C6 N1 C10 C9 -146.9(3) . . . . ?
C6 N1 C10 C11 -23.1(4) . . . . ?
C6 N1 C10 C12 92.7(3) . . . . ?
C6 C1 C2 C3 1.1(6) . . . . ?
C6 C1 C11 O2 107.9(4) . . . . ?
C6 C1 C11 C10 -16.0(4) . . . . ?
C7 N1 C6 C1 -135.2(4) . . . . ?
C7 N1 C6 C5 43.7(6) . . . . ?
C7 N1 C10 C9 6.4(4) . . . . ?
C7 N1 C10 C11 130.2(3) . . . . ?
C7 N1 C10 C12 -114.0(4) . . . . ?
C7 C8 C9 C10 20.8(4) . . . . ?
C8 C9 C10 N1 -16.7(4) . . . . ?
C8 C9 C10 C11 -129.2(3) . . . . ?
C8 C9 C10 C12 100.3(4) . . . . ?
C9 C10 C11 O2 13.5(5) . . . . ?
C9 C10 C11 C1 134.8(3) . . . . ?
C10 N1 C6 C1 13.8(4) . . . . ?
C10 N1 C6 C5 -167.4(4) . . . . ?
C10 N1 C7 O1 -174.0(3) . . . . ?
C10 N1 C7 C8 7.0(4) . . . . ?
C11 C1 C2 C3 174.5(4) . . . . ?
C11 C1 C6 N1 2.3(4) . . . . ?
C11 C1 C6 C5 -176.6(3) . . . . ?
C12 C10 C11 O2 145.8(3) . . . . ?
C12 C10 C11 C1 -92.8(3) . . . . ?
C13 C8 C9 C10 -99.9(4) . . . . ?
O3 C20 C21 N2 95.8(3) . . . . ?
O3 C20 C21 C00L -147.4(3) . . . . ?
O3 C20 C21 C22 -15.3(4) . . . . ?
O4 C00C C23 C22 -162.7(3) . . . . ?
O4 C00C C23 C24 73.4(5) . . . . ?
N2 C00C C23 C22 18.6(4) . . . . ?
N2 C00C C23 C24 -105.3(4) . . . . ?
N2 C14 C15 C16 178.7(3) . . . . ?
N2 C14 C19 C18 -179.6(3) . . . . ?
N2 C14 C19 C20 -4.4(4) . . . . ?
N2 C21 C22 C23 17.5(3) . . . . ?
C00C N2 C14 C15 -42.2(5) . . . . ?
C00C N2 C14 C19 137.5(3) . . . . ?
C00C N2 C21 C00L 114.1(3) . . . . ?
C00C N2 C21 C20 -130.1(3) . . . . ?
C00C N2 C21 C22 -6.2(4) . . . . ?
C00L C21 C22 C23 -100.7(3) . . . . ?
C14 N2 C00C O4 23.2(6) . . . . ?
C14 N2 C00C C23 -158.1(3) . . . . ?
C14 N2 C21 C00L -90.5(3) . . . . ?
C14 N2 C21 C20 25.3(3) . . . . ?
C14 N2 C21 C22 149.2(3) . . . . ?
C14 C15 C16 C17 1.3(5) . . . . ?
C14 C19 C20 O3 -105.5(3) . . . . ?
C14 C19 C20 C21 19.2(3) . . . . ?
C15 C14 C19 C18 0.1(5) . . . . ?
C15 C14 C19 C20 175.3(3) . . . . ?
C15 C16 C17 C18 -0.8(5) . . . . ?
C16 C17 C18 C19 -0.1(5) . . . . ?
C17 C18 C19 C14 0.4(5) . . . . ?
C17 C18 C19 C20 -173.7(3) . . . . ?
C18 C19 C20 O3 69.0(5) . . . . ?
C18 C19 C20 C21 -166.3(3) . . . . ?
C19 C14 C15 C16 -1.0(5) . . . . ?
C19 C20 C21 N2 -25.6(3) . . . . ?
C19 C20 C21 C00L 91.2(3) . . . . ?
C19 C20 C21 C22 -136.7(3) . . . . ?
C20 C21 C22 C23 129.1(3) . . . . ?
C21 N2 C00C O4 173.3(3) . . . . ?
C21 N2 C00C C23 -8.0(4) . . . . ?
C21 N2 C14 C15 166.4(3) . . . . ?
C21 N2 C14 C19 -13.9(4) . . . . ?
C21 C22 C23 C00C -22.2(4) . . . . ?
C21 C22 C23 C24 97.4(4) . . . . ?
